data_4306066
loop_
_publ_author_name
'Chandan Mukherjee'
'Ulrich Pieper'
'Eberhard Bothe'
'Vinzenz Bachler'
'Eckhard Bill'
'Thomas Weyherm\"uller'
'Phalguni Chaudhuri'

_publ_section_title
;
Ligand-Derived Oxidase Activity. Catalytic Aerial Oxidation of Alcohols
(Including Methanol) by Cu(II)-Diradical Complexes
;
_journal_name_full 'Inorganic Chemistry'
_journal_page_first 8943
_journal_page_last 8956
_journal_paper_doi 10.1021/ic8009767
_journal_volume 47
_journal_year 2008
_chemical_formula_moiety '[C56 H82 Cu N2 O2], (C4 H10 O)'
_chemical_formula_sum 'C60 H92 Cu N2 O3'
_chemical_formula_weight 952.90
_chemical_name_systematic
; 
 ? 
;
_space_group_IT_number 2
_symmetry_cell_setting triclinic
_symmetry_space_group_name_Hall '-P 1'
_symmetry_space_group_name_H-M 'P -1'
_atom_sites_solution_hydrogens geom
_atom_sites_solution_primary direct
_atom_sites_solution_secondary difmap
_audit_creation_method SHELXL-97
_cell_angle_alpha 83.078(3)
_cell_angle_beta 79.902(3)
_cell_angle_gamma 79.567(3)
_cell_formula_units_Z 2
_cell_length_a 9.5092(7)
_cell_length_b 16.3645(11)
_cell_length_c 19.0235(14)
_cell_measurement_temperature 100(2)
_cell_volume 2854.2(4)
_computing_cell_refinement 'Siemens SAINT'
_computing_data_collection 'Siemens SAINT'
_computing_data_reduction 'Siemens SAINT'
_computing_structure_refinement 'SHELXL-97 (Sheldrick, 1997)'
_computing_structure_solution 'SHELXS-97 (Sheldrick, 1990)'
_diffrn_ambient_temperature 100(2)
_diffrn_measured_fraction_theta_full 0.979
_diffrn_measured_fraction_theta_max 0.979
_diffrn_measurement_device_type 'Siemens SMART CCD-Detector'
_diffrn_measurement_method 'images taken at 0.3 deg. stepwise rotation in omega, 12 sec./frame'
_diffrn_radiation_monochromator graphite
_diffrn_radiation_source 'fine-focus sealed tube'
_diffrn_radiation_type MoK\a
_diffrn_radiation_wavelength 0.71073
_diffrn_reflns_av_R_equivalents 0.0378
_diffrn_reflns_av_sigmaI/netI 0.0490
_diffrn_reflns_limit_h_max 10
_diffrn_reflns_limit_h_min -10
_diffrn_reflns_limit_k_max 15
_diffrn_reflns_limit_k_min -18
_diffrn_reflns_limit_l_max 21
_diffrn_reflns_limit_l_min -19
_diffrn_reflns_number 19196
_diffrn_reflns_theta_full 23.27
_diffrn_reflns_theta_max 23.27
_diffrn_reflns_theta_min 1.75
_exptl_absorpt_coefficient_mu 0.425
_exptl_absorpt_correction_T_max 0.939
_exptl_absorpt_correction_T_min 0.693
_exptl_absorpt_correction_type multi-scan
_exptl_absorpt_process_details 'SADABS, G.M. Sheldrick 1994'
_exptl_crystal_colour black
_exptl_crystal_density_diffrn 1.109
_exptl_crystal_density_method 'not measured'
_exptl_crystal_description 'opaque parallelepiped'
_exptl_crystal_F_000 1038
_exptl_crystal_size_max 0.39
_exptl_crystal_size_mid 0.19
_exptl_crystal_size_min 0.14
_refine_diff_density_max 0.517
_refine_diff_density_min -0.467
_refine_diff_density_rms 0.052
_refine_ls_extinction_method none
_refine_ls_goodness_of_fit_ref 0.957
_refine_ls_hydrogen_treatment constr
_refine_ls_matrix_type full
_refine_ls_number_parameters 624
_refine_ls_number_reflns 8050
_refine_ls_number_restraints 0
_refine_ls_restrained_S_all 0.957
_refine_ls_R_factor_all 0.0643
_refine_ls_R_factor_gt 0.0391
_refine_ls_shift/su_max 0.001
_refine_ls_shift/su_mean 0.000
_refine_ls_structure_factor_coef Fsqd
_refine_ls_weighting_details 'calc w=1/[\s^2^(Fo^2^)+(0.0673P)^2^+0.0000P] where P=(Fo^2^+2Fc^2^)/3'
_refine_ls_weighting_scheme calc
_refine_ls_wR_factor_gt 0.0991
_refine_ls_wR_factor_ref 0.1084
_reflns_number_gt 5511
_reflns_number_total 8050
_reflns_threshold_expression >2sigma(I)
_cod_data_source_file ic8009767_si_001_6.cif
_cod_data_source_block 5
_cod_depositor_comments
;
The following automatic conversions were performed:
'_symmetry_cell_setting' value 'Triclinic' changed to 'triclinic'
according to '/home/saulius/struct/CIF-dictionaries/cif_core.dic'
dictionary named 'cif_core.dic' version 2.4.1 from
2010-06-29.

'_exptl_absorpt_correction_type' value 'Multi-Scan' changed
to 'multi-scan' according to
'/home/saulius/struct/CIF-dictionaries/cif_core.dic' dictionary named
'cif_core.dic' version 2.4.1 from 2010-06-29.

Automatic conversion script
Id: cif_fix_enum 1527 2010-12-29 10:47:43Z saulius 
;
_cod_database_code 4306066

loop_
_symmetry_equiv_pos_as_xyz
'x, y, z'
'-x, -y, -z'

loop_
_atom_site_label
_atom_site_type_symbol
_atom_site_fract_x
_atom_site_fract_y
_atom_site_fract_z
_atom_site_U_iso_or_equiv
_atom_site_adp_type
_atom_site_occupancy
_atom_site_symmetry_multiplicity
_atom_site_calc_flag
_atom_site_refinement_flags
_atom_site_disorder_assembly
_atom_site_disorder_group
Cu1 Cu 0.5000 0.0000 0.0000 0.01643(13) Uani 1 2 d S . .
N1 N 0.6353(2) 0.05283(12) -0.07117(10) 0.0165(5) Uani 1 1 d . . .
O1 O 0.43305(18) 0.11100(10) 0.02785(8) 0.0197(4) Uani 1 1 d . . .
C1 C 0.5096(3) 0.16483(15) -0.00831(12) 0.0161(6) Uani 1 1 d . . .
C2 C 0.4859(3) 0.25085(15) 0.00486(12) 0.0157(6) Uani 1 1 d . . .
C3 C 0.5801(3) 0.29943(15) -0.03462(13) 0.0179(6) Uani 1 1 d . . .
H3 H 0.5667 0.3563 -0.0255 0.021 Uiso 1 1 calc R . .
C4 C 0.6983(3) 0.27023(15) -0.08920(13) 0.0169(6) Uani 1 1 d . . .
C5 C 0.7172(3) 0.18891(15) -0.10414(12) 0.0167(6) Uani 1 1 d . . .
H5 H 0.7919 0.1690 -0.1411 0.020 Uiso 1 1 calc R . .
C6 C 0.6254(3) 0.13391(15) -0.06450(12) 0.0151(6) Uani 1 1 d . . .
C7 C 0.7436(3) 0.01167(14) -0.12405(13) 0.0155(6) Uani 1 1 d . . .
C8 C 0.8793(3) -0.02151(15) -0.10713(13) 0.0188(6) Uani 1 1 d . . .
H8 H 0.9018 -0.0146 -0.0617 0.023 Uiso 1 1 calc R . .
C9 C 0.9834(3) -0.06518(15) -0.15646(13) 0.0200(6) Uani 1 1 d . . .
C10 C 0.9446(3) -0.07462(15) -0.22202(13) 0.0187(6) Uani 1 1 d . . .
H10 H 1.0141 -0.1046 -0.2559 0.022 Uiso 1 1 calc R . .
C11 C 0.8079(3) -0.04192(15) -0.24022(13) 0.0178(6) Uani 1 1 d . . .
C12 C 0.7070(3) 0.00207(14) -0.19002(12) 0.0170(6) Uani 1 1 d . . .
H12 H 0.6134 0.0255 -0.2008 0.020 Uiso 1 1 calc R . .
C13 C 0.3572(3) 0.28501(15) 0.06001(13) 0.0184(6) Uani 1 1 d . . .
C14 C 0.3500(3) 0.37879(15) 0.06605(14) 0.0234(6) Uani 1 1 d . . .
H14A H 0.2668 0.3983 0.1017 0.035 Uiso 1 1 calc R . .
H14B H 0.3394 0.4099 0.0194 0.035 Uiso 1 1 calc R . .
H14C H 0.4392 0.3878 0.0809 0.035 Uiso 1 1 calc R . .
C15 C 0.3693(3) 0.23949(17) 0.13516(14) 0.0328(8) Uani 1 1 d . . .
H15A H 0.2836 0.2599 0.1690 0.049 Uiso 1 1 calc R . .
H15B H 0.4563 0.2503 0.1510 0.049 Uiso 1 1 calc R . .
H15C H 0.3758 0.1794 0.1331 0.049 Uiso 1 1 calc R . .
C16 C 0.2161(3) 0.27319(16) 0.03643(15) 0.0296(7) Uani 1 1 d . . .
H16A H 0.1331 0.2961 0.0708 0.044 Uiso 1 1 calc R . .
H16B H 0.2160 0.2136 0.0347 0.044 Uiso 1 1 calc R . .
H16C H 0.2092 0.3024 -0.0112 0.044 Uiso 1 1 calc R . .
C17 C 0.8001(3) 0.33107(16) -0.12438(13) 0.0214(6) Uani 1 1 d . . .
C18 C 0.7141(3) 0.41262(16) -0.15547(15) 0.0307(7) Uani 1 1 d . . .
H18A H 0.6621 0.4000 -0.1919 0.046 Uiso 1 1 calc R . .
H18B H 0.7810 0.4509 -0.1773 0.046 Uiso 1 1 calc R . .
H18C H 0.6445 0.4387 -0.1169 0.046 Uiso 1 1 calc R . .
C19 C 0.8807(3) 0.35102(19) -0.06732(16) 0.0383(8) Uani 1 1 d . . .
H19A H 0.9455 0.3907 -0.0888 0.057 Uiso 1 1 calc R . .
H19B H 0.9376 0.2996 -0.0484 0.057 Uiso 1 1 calc R . .
H19C H 0.8106 0.3756 -0.0282 0.057 Uiso 1 1 calc R . .
C20 C 0.9101(3) 0.29462(16) -0.18642(15) 0.0297(7) Uani 1 1 d . . .
H20A H 0.8586 0.2795 -0.2220 0.044 Uiso 1 1 calc R . .
H20B H 0.9717 0.2448 -0.1680 0.044 Uiso 1 1 calc R . .
H20C H 0.9703 0.3363 -0.2089 0.044 Uiso 1 1 calc R . .
C21 C 1.1341(3) -0.10593(17) -0.13955(13) 0.0241(7) Uani 1 1 d . . .
C22 C 1.1631(3) -0.0815(2) -0.06988(15) 0.0424(9) Uani 1 1 d . . .
H22A H 1.2621 -0.1061 -0.0628 0.064 Uiso 1 1 calc R . .
H22B H 1.0943 -0.1020 -0.0300 0.064 Uiso 1 1 calc R . .
H22C H 1.1518 -0.0206 -0.0717 0.064 Uiso 1 1 calc R . .
C23 C 1.1446(3) -0.20191(17) -0.13290(17) 0.0387(8) Uani 1 1 d . . .
H23A H 1.1257 -0.2193 -0.1774 0.058 Uiso 1 1 calc R . .
H23B H 1.0729 -0.2190 -0.0928 0.058 Uiso 1 1 calc R . .
H23C H 1.2419 -0.2282 -0.1243 0.058 Uiso 1 1 calc R . .
C24 C 1.2527(3) -0.08339(18) -0.19998(14) 0.0310(7) Uani 1 1 d . . .
H24A H 1.2409 -0.1049 -0.2441 0.046 Uiso 1 1 calc R . .
H24B H 1.3476 -0.1082 -0.1871 0.046 Uiso 1 1 calc R . .
H24C H 1.2457 -0.0226 -0.2076 0.046 Uiso 1 1 calc R . .
C25 C 0.7743(3) -0.05501(16) -0.31393(13) 0.0201(6) Uani 1 1 d . . .
C26 C 0.8763(3) -0.01213(17) -0.37271(13) 0.0272(7) Uani 1 1 d . . .
H26A H 0.8580 -0.0218 -0.4199 0.041 Uiso 1 1 calc R . .
H26B H 0.9770 -0.0352 -0.3678 0.041 Uiso 1 1 calc R . .
H26C H 0.8589 0.0480 -0.3679 0.041 Uiso 1 1 calc R . .
C27 C 0.7987(3) -0.14904(17) -0.32285(14) 0.0333(7) Uani 1 1 d . . .
H27A H 0.7314 -0.1761 -0.2864 0.050 Uiso 1 1 calc R . .
H27B H 0.8985 -0.1736 -0.3172 0.050 Uiso 1 1 calc R . .
H27C H 0.7818 -0.1573 -0.3707 0.050 Uiso 1 1 calc R . .
C28 C 0.6186(3) -0.01955(19) -0.32337(14) 0.0319(7) Uani 1 1 d . . .
H28A H 0.5524 -0.0474 -0.2869 0.048 Uiso 1 1 calc R . .
H28B H 0.6031 -0.0289 -0.3712 0.048 Uiso 1 1 calc R . .
H28C H 0.6000 0.0405 -0.3182 0.048 Uiso 1 1 calc R . .
Cu2 Cu 0.5000 0.5000 0.5000 0.01710(13) Uani 1 2 d S . .
N2 N 0.3646(2) 0.44303(12) 0.56671(10) 0.0173(5) Uani 1 1 d . . .
O2 O 0.57081(19) 0.39124(10) 0.46711(9) 0.0220(4) Uani 1 1 d . . .
C31 C 0.4958(3) 0.33549(15) 0.50005(13) 0.0164(6) Uani 1 1 d . . .
C32 C 0.5252(3) 0.24964(15) 0.48522(12) 0.0167(6) Uani 1 1 d . . .
C33 C 0.4293(3) 0.19963(15) 0.52059(13) 0.0175(6) Uani 1 1 d . . .
H33 H 0.4468 0.1429 0.5105 0.021 Uiso 1 1 calc R . .
C34 C 0.3043(3) 0.22640(15) 0.57185(12) 0.0158(6) Uani 1 1 d . . .
C35 C 0.2817(3) 0.30669(15) 0.58973(12) 0.0165(6) Uani 1 1 d . . .
H35 H 0.2030 0.3250 0.6255 0.020 Uiso 1 1 calc R . .
C36 C 0.3752(3) 0.36288(15) 0.55511(12) 0.0153(6) Uani 1 1 d . . .
C37 C 0.2535(3) 0.47841(14) 0.62103(13) 0.0170(6) Uani 1 1 d . . .
C38 C 0.1133(3) 0.50510(15) 0.60699(13) 0.0179(6) Uani 1 1 d . . .
H38 H 0.0903 0.4984 0.5616 0.021 Uiso 1 1 calc R . .
C39 C 0.0060(3) 0.54164(15) 0.65886(13) 0.0169(6) Uani 1 1 d . . .
C40 C 0.0440(3) 0.54970(14) 0.72510(12) 0.0170(6) Uani 1 1 d . . .
H40 H -0.0284 0.5741 0.7610 0.020 Uiso 1 1 calc R . .
C41 C 0.1843(3) 0.52328(15) 0.74053(12) 0.0164(6) Uani 1 1 d . . .
C42 C 0.2890(3) 0.48818(14) 0.68669(13) 0.0175(6) Uani 1 1 d . . .
H42 H 0.3859 0.4708 0.6952 0.021 Uiso 1 1 calc R . .
C43 C 0.6610(3) 0.21734(15) 0.43303(13) 0.0194(6) Uani 1 1 d . . .
C44 C 0.6547(3) 0.26306(17) 0.35763(14) 0.0307(7) Uani 1 1 d . . .
H44A H 0.7434 0.2435 0.3253 0.046 Uiso 1 1 calc R . .
H44B H 0.6458 0.3233 0.3602 0.046 Uiso 1 1 calc R . .
H44C H 0.5707 0.2515 0.3394 0.046 Uiso 1 1 calc R . .
C45 C 0.6745(3) 0.12361(15) 0.42666(15) 0.0283(7) Uani 1 1 d . . .
H45A H 0.7642 0.1046 0.3948 0.042 Uiso 1 1 calc R . .
H45B H 0.5915 0.1132 0.4069 0.042 Uiso 1 1 calc R . .
H45C H 0.6762 0.0931 0.4742 0.042 Uiso 1 1 calc R . .
C46 C 0.7957(3) 0.23190(17) 0.46087(15) 0.0311(7) Uani 1 1 d . . .
H46A H 0.8828 0.2108 0.4281 0.047 Uiso 1 1 calc R . .
H46B H 0.7993 0.2024 0.5087 0.047 Uiso 1 1 calc R . .
H46C H 0.7911 0.2918 0.4636 0.047 Uiso 1 1 calc R . .
C47 C 0.2016(3) 0.16450(15) 0.60229(13) 0.0193(6) Uani 1 1 d . . .
C48 C 0.2831(3) 0.08785(16) 0.64230(14) 0.0278(7) Uani 1 1 d . . .
H48A H 0.2161 0.0490 0.6625 0.042 Uiso 1 1 calc R . .
H48B H 0.3225 0.1059 0.6811 0.042 Uiso 1 1 calc R . .
H48C H 0.3624 0.0600 0.6088 0.042 Uiso 1 1 calc R . .
C49 C 0.1453(3) 0.13634(17) 0.53995(14) 0.0295(7) Uani 1 1 d . . .
H49A H 0.0779 0.0973 0.5587 0.044 Uiso 1 1 calc R . .
H49B H 0.2269 0.1087 0.5075 0.044 Uiso 1 1 calc R . .
H49C H 0.0953 0.1851 0.5138 0.044 Uiso 1 1 calc R . .
C50 C 0.0735(3) 0.20301(17) 0.65517(16) 0.0349(8) Uani 1 1 d . . .
H50A H 0.0124 0.1609 0.6749 0.052 Uiso 1 1 calc R . .
H50B H 0.0165 0.2500 0.6303 0.052 Uiso 1 1 calc R . .
H50C H 0.1094 0.2229 0.6942 0.052 Uiso 1 1 calc R . .
C51 C -0.1473(3) 0.57345(16) 0.64069(13) 0.0220(6) Uani 1 1 d . . .
C52 C -0.2116(3) 0.49967(17) 0.62289(15) 0.0321(7) Uani 1 1 d . . .
H52A H -0.2175 0.4582 0.6645 0.048 Uiso 1 1 calc R . .
H52B H -0.1494 0.4740 0.5819 0.048 Uiso 1 1 calc R . .
H52C H -0.3088 0.5200 0.6109 0.048 Uiso 1 1 calc R . .
C53 C -0.1368(3) 0.63865(17) 0.57540(14) 0.0291(7) Uani 1 1 d . . .
H53A H -0.0790 0.6121 0.5338 0.044 Uiso 1 1 calc R . .
H53B H -0.0905 0.6837 0.5859 0.044 Uiso 1 1 calc R . .
H53C H -0.2342 0.6617 0.5649 0.044 Uiso 1 1 calc R . .
C54 C -0.2504(3) 0.61437(17) 0.70231(14) 0.0272(7) Uani 1 1 d . . .
H54A H -0.2606 0.5734 0.7441 0.041 Uiso 1 1 calc R . .
H54B H -0.3453 0.6346 0.6877 0.041 Uiso 1 1 calc R . .
H54C H -0.2114 0.6613 0.7147 0.041 Uiso 1 1 calc R . .
C55 C 0.2262(3) 0.53082(16) 0.81376(13) 0.0210(6) Uani 1 1 d . . .
C56 C 0.0990(3) 0.57127(18) 0.86560(14) 0.0318(7) Uani 1 1 d . . .
H56A H 0.0212 0.5377 0.8735 0.048 Uiso 1 1 calc R . .
H56B H 0.0633 0.6276 0.8453 0.048 Uiso 1 1 calc R . .
H56C H 0.1306 0.5746 0.9114 0.048 Uiso 1 1 calc R . .
C57 C 0.2791(3) 0.44259(17) 0.84766(14) 0.0326(7) Uani 1 1 d . . .
H57A H 0.3623 0.4156 0.8157 0.049 Uiso 1 1 calc R . .
H57B H 0.2007 0.4095 0.8549 0.049 Uiso 1 1 calc R . .
H57C H 0.3079 0.4467 0.8940 0.049 Uiso 1 1 calc R . .
C58 C 0.3489(3) 0.58177(18) 0.80396(15) 0.0331(7) Uani 1 1 d . . .
H58A H 0.4328 0.5546 0.7725 0.050 Uiso 1 1 calc R . .
H58B H 0.3760 0.5855 0.8507 0.050 Uiso 1 1 calc R . .
H58C H 0.3167 0.6380 0.7824 0.050 Uiso 1 1 calc R . .
O61 O 0.4464(2) 0.18957(12) -0.23034(10) 0.0377(5) Uani 1 1 d . . .
C62 C 0.3371(3) 0.21465(19) -0.17247(16) 0.0386(8) Uani 1 1 d . . .
H62A H 0.2626 0.2590 -0.1902 0.046 Uiso 1 1 calc R . .
H62B H 0.3798 0.2372 -0.1366 0.046 Uiso 1 1 calc R . .
C63 C 0.2688(4) 0.13990(19) -0.13849(17) 0.0453(9) Uani 1 1 d . . .
H63A H 0.1983 0.1556 -0.0962 0.068 Uiso 1 1 calc R . .
H63B H 0.3442 0.0949 -0.1240 0.068 Uiso 1 1 calc R . .
H63C H 0.2198 0.1208 -0.1732 0.068 Uiso 1 1 calc R . .
C64 C 0.5149(3) 0.25767(18) -0.26473(15) 0.0383(8) Uani 1 1 d . . .
H64A H 0.5546 0.2827 -0.2292 0.046 Uiso 1 1 calc R . .
H64B H 0.4432 0.3011 -0.2856 0.046 Uiso 1 1 calc R . .
C65 C 0.6353(4) 0.2272(2) -0.32297(17) 0.0483(9) Uani 1 1 d . . .
H65A H 0.6829 0.2740 -0.3463 0.072 Uiso 1 1 calc R . .
H65B H 0.5953 0.2035 -0.3585 0.072 Uiso 1 1 calc R . .
H65C H 0.7062 0.1843 -0.3020 0.072 Uiso 1 1 calc R . .

loop_
_atom_site_aniso_label
_atom_site_aniso_U_11
_atom_site_aniso_U_22
_atom_site_aniso_U_33
_atom_site_aniso_U_23
_atom_site_aniso_U_13
_atom_site_aniso_U_12
Cu1 0.0186(3) 0.0126(2) 0.0160(2) -0.00402(17) 0.00472(19) -0.00228(19)
N1 0.0182(13) 0.0156(12) 0.0137(11) -0.0027(9) 0.0014(9) -0.0008(9)
O1 0.0216(11) 0.0144(9) 0.0205(10) -0.0051(7) 0.0071(8) -0.0037(8)
C1 0.0158(15) 0.0154(14) 0.0157(13) -0.0014(11) -0.0014(11) 0.0000(11)
C2 0.0162(15) 0.0169(14) 0.0147(13) -0.0043(10) -0.0046(11) -0.0004(11)
C3 0.0195(16) 0.0151(14) 0.0192(14) -0.0034(11) -0.0032(12) -0.0021(12)
C4 0.0177(15) 0.0173(14) 0.0153(13) -0.0009(10) -0.0039(11) -0.0010(11)
C5 0.0162(15) 0.0190(14) 0.0128(13) -0.0014(10) 0.0009(11) 0.0000(11)
C6 0.0167(15) 0.0139(14) 0.0144(13) -0.0036(10) -0.0030(11) 0.0004(11)
C7 0.0172(15) 0.0102(13) 0.0175(14) -0.0034(10) 0.0036(11) -0.0026(11)
C8 0.0236(16) 0.0195(14) 0.0142(13) -0.0037(11) -0.0033(11) -0.0044(12)
C9 0.0200(16) 0.0202(14) 0.0185(14) -0.0014(11) -0.0017(11) -0.0018(12)
C10 0.0182(15) 0.0196(14) 0.0162(13) -0.0062(11) 0.0024(11) 0.0009(12)
C11 0.0177(15) 0.0174(14) 0.0173(14) -0.0038(11) 0.0017(11) -0.0031(11)
C12 0.0134(15) 0.0167(14) 0.0205(14) -0.0019(11) -0.0022(11) -0.0022(11)
C13 0.0205(16) 0.0143(13) 0.0191(14) -0.0051(11) 0.0014(11) -0.0016(11)
C14 0.0230(16) 0.0202(15) 0.0255(15) -0.0083(12) 0.0011(12) 0.0000(12)
C15 0.045(2) 0.0245(16) 0.0221(15) -0.0067(12) 0.0063(13) 0.0034(14)
C16 0.0177(17) 0.0241(16) 0.0445(18) -0.0151(13) 0.0076(13) -0.0012(13)
C17 0.0222(16) 0.0209(14) 0.0216(14) -0.0026(11) 0.0023(12) -0.0104(12)
C18 0.0316(18) 0.0202(15) 0.0353(17) 0.0018(12) 0.0065(14) -0.0057(13)
C19 0.035(2) 0.049(2) 0.0387(18) -0.0023(15) -0.0063(15) -0.0272(16)
C20 0.0230(17) 0.0238(15) 0.0391(17) -0.0029(13) 0.0088(13) -0.0089(13)
C21 0.0184(16) 0.0310(16) 0.0208(15) -0.0026(12) -0.0034(12) 0.0023(13)
C22 0.0297(19) 0.067(2) 0.0275(17) -0.0065(15) -0.0098(14) 0.0062(17)
C23 0.0294(19) 0.0293(17) 0.052(2) 0.0055(14) -0.0043(15) 0.0003(14)
C24 0.0207(17) 0.0437(18) 0.0272(16) -0.0016(13) -0.0042(13) -0.0025(14)
C25 0.0199(16) 0.0264(15) 0.0141(13) -0.0042(11) -0.0017(11) -0.0032(12)
C26 0.0271(17) 0.0381(17) 0.0181(14) -0.0035(12) -0.0033(12) -0.0094(14)
C27 0.045(2) 0.0353(17) 0.0224(15) -0.0080(13) -0.0039(14) -0.0107(15)
C28 0.0247(18) 0.0480(19) 0.0246(15) -0.0087(13) -0.0043(13) -0.0065(14)
Cu2 0.0184(3) 0.0138(2) 0.0180(2) -0.00561(18) 0.00549(19) -0.00505(19)
N2 0.0182(13) 0.0152(12) 0.0165(11) -0.0053(9) 0.0053(9) -0.0028(9)
O2 0.0206(11) 0.0174(10) 0.0260(10) -0.0071(8) 0.0101(8) -0.0074(8)
C31 0.0149(15) 0.0179(14) 0.0163(13) -0.0017(11) -0.0011(11) -0.0039(11)
C32 0.0157(15) 0.0185(14) 0.0155(13) -0.0035(11) -0.0009(11) -0.0022(11)
C33 0.0208(16) 0.0135(13) 0.0178(13) -0.0038(11) -0.0045(11) 0.0009(12)
C34 0.0138(15) 0.0189(14) 0.0148(13) -0.0006(11) -0.0037(11) -0.0022(11)
C35 0.0150(15) 0.0191(14) 0.0132(13) -0.0013(11) 0.0010(11) -0.0003(11)
C36 0.0150(15) 0.0179(14) 0.0137(13) -0.0028(10) -0.0041(11) -0.0020(11)
C37 0.0207(16) 0.0123(13) 0.0162(14) -0.0030(10) 0.0042(11) -0.0042(11)
C38 0.0215(16) 0.0177(14) 0.0152(13) -0.0031(10) -0.0022(11) -0.0046(12)
C39 0.0166(15) 0.0148(13) 0.0183(14) -0.0011(10) 0.0004(11) -0.0037(11)
C40 0.0166(15) 0.0180(14) 0.0137(13) -0.0039(10) 0.0028(11) 0.0007(11)
C41 0.0182(15) 0.0146(13) 0.0161(13) -0.0025(10) -0.0023(11) -0.0013(11)
C42 0.0135(15) 0.0164(13) 0.0213(14) -0.0024(11) 0.0007(11) -0.0017(11)
C43 0.0178(15) 0.0174(14) 0.0214(14) -0.0078(11) 0.0047(11) -0.0021(11)
C44 0.0349(18) 0.0259(16) 0.0254(16) -0.0077(12) 0.0082(13) 0.0014(13)
C45 0.0261(17) 0.0209(15) 0.0340(17) -0.0074(12) 0.0047(13) 0.0002(13)
C46 0.0172(17) 0.0340(17) 0.0419(18) -0.0166(14) 0.0040(13) -0.0037(13)
C47 0.0198(15) 0.0182(14) 0.0198(14) -0.0013(11) -0.0007(11) -0.0054(12)
C48 0.0341(18) 0.0230(15) 0.0275(16) 0.0027(12) -0.0059(13) -0.0098(13)
C49 0.0288(18) 0.0348(17) 0.0296(16) 0.0012(13) -0.0071(13) -0.0177(14)
C50 0.0282(18) 0.0262(16) 0.0459(19) -0.0051(14) 0.0143(14) -0.0113(13)
C51 0.0164(15) 0.0286(16) 0.0215(14) -0.0029(12) -0.0040(11) -0.0035(12)
C52 0.0284(18) 0.0385(18) 0.0325(17) -0.0068(13) -0.0075(13) -0.0091(14)
C53 0.0253(17) 0.0366(17) 0.0232(15) 0.0024(13) -0.0057(12) -0.0010(13)
C54 0.0158(16) 0.0374(17) 0.0257(15) -0.0021(13) -0.0038(12) 0.0027(13)
C55 0.0163(15) 0.0283(15) 0.0184(14) -0.0058(11) -0.0021(11) -0.0015(12)
C56 0.0287(18) 0.0449(18) 0.0218(15) -0.0124(13) -0.0026(12) -0.0013(14)
C57 0.0342(19) 0.0391(18) 0.0237(15) -0.0018(13) -0.0053(13) -0.0040(14)
C58 0.0311(19) 0.0459(19) 0.0254(16) -0.0075(13) -0.0050(13) -0.0106(15)
O61 0.0400(14) 0.0351(12) 0.0383(12) -0.0087(10) -0.0081(10) -0.0017(10)
C62 0.038(2) 0.0398(19) 0.0385(18) -0.0148(15) -0.0104(15) 0.0030(15)
C63 0.050(2) 0.044(2) 0.0414(19) -0.0063(15) -0.0085(16) -0.0014(17)
C64 0.043(2) 0.0366(19) 0.039(2) -0.0061(15) -0.0193(16) -0.0029(16)
C65 0.047(2) 0.056(2) 0.045(2) -0.0111(17) -0.0094(17) -0.0102(18)

loop_
_atom_type_symbol
_atom_type_description
_atom_type_scat_dispersion_real
_atom_type_scat_dispersion_imag
_atom_type_scat_source
C C 0.0033 0.0016 'International Tables Vol C Tables 4.2.6.8 and 6.1.1.4'
H H 0.0000 0.0000 'International Tables Vol C Tables 4.2.6.8 and 6.1.1.4'
N N 0.0061 0.0033 'International Tables Vol C Tables 4.2.6.8 and 6.1.1.4'
O O 0.0106 0.0060 'International Tables Vol C Tables 4.2.6.8 and 6.1.1.4'
Cu Cu 0.3201 1.2651 'International Tables Vol C Tables 4.2.6.8 and 6.1.1.4'

loop_
_geom_angle_atom_site_label_1
_geom_angle_atom_site_label_2
_geom_angle_atom_site_label_3
_geom_angle
_geom_angle_site_symmetry_1
_geom_angle_site_symmetry_3
_geom_angle_publ_flag
O1 Cu1 O1 180.0 . 2_655 ?
O1 Cu1 N1 95.98(7) . 2_655 ?
O1 Cu1 N1 84.02(7) 2_655 2_655 ?
O1 Cu1 N1 84.02(7) . . ?
O1 Cu1 N1 95.98(7) 2_655 . ?
N1 Cu1 N1 180.0 2_655 . ?
C6 N1 C7 121.1(2) . . ?
C6 N1 Cu1 112.71(16) . . ?
C7 N1 Cu1 126.11(16) . . ?
C1 O1 Cu1 112.65(15) . . ?
O1 C1 C2 123.4(2) . . ?
O1 C1 C6 117.0(2) . . ?
C2 C1 C6 119.7(2) . . ?
C3 C2 C1 117.0(2) . . ?
C3 C2 C13 123.2(2) . . ?
C1 C2 C13 119.8(2) . . ?
C2 C3 C4 124.6(2) . . ?
C5 C4 C3 118.4(2) . . ?
C5 C4 C17 123.6(2) . . ?
C3 C4 C17 117.9(2) . . ?
C4 C5 C6 120.3(2) . . ?
N1 C6 C5 126.7(2) . . ?
N1 C6 C1 113.5(2) . . ?
C5 C6 C1 119.8(2) . . ?
C8 C7 C12 121.2(2) . . ?
C8 C7 N1 119.5(2) . . ?
C12 C7 N1 119.2(2) . . ?
C7 C8 C9 120.4(2) . . ?
C10 C9 C8 117.7(2) . . ?
C10 C9 C21 119.7(2) . . ?
C8 C9 C21 122.6(2) . . ?
C9 C10 C11 123.0(2) . . ?
C12 C11 C10 117.9(2) . . ?
C12 C11 C25 122.6(2) . . ?
C10 C11 C25 119.6(2) . . ?
C7 C12 C11 119.9(2) . . ?
C2 C13 C16 108.9(2) . . ?
C2 C13 C14 111.9(2) . . ?
C16 C13 C14 108.0(2) . . ?
C2 C13 C15 110.7(2) . . ?
C16 C13 C15 110.0(2) . . ?
C14 C13 C15 107.3(2) . . ?
C4 C17 C19 108.3(2) . . ?
C4 C17 C20 111.9(2) . . ?
C19 C17 C20 109.4(2) . . ?
C4 C17 C18 110.7(2) . . ?
C19 C17 C18 109.3(2) . . ?
C20 C17 C18 107.2(2) . . ?
C22 C21 C24 109.1(2) . . ?
C22 C21 C9 112.3(2) . . ?
C24 C21 C9 111.0(2) . . ?
C22 C21 C23 107.9(2) . . ?
C24 C21 C23 107.2(2) . . ?
C9 C21 C23 109.1(2) . . ?
C28 C25 C26 108.6(2) . . ?
C28 C25 C11 112.7(2) . . ?
C26 C25 C11 108.9(2) . . ?
C28 C25 C27 107.6(2) . . ?
C26 C25 C27 109.4(2) . . ?
C11 C25 C27 109.5(2) . . ?
O2 Cu2 O2 180.00(4) 2_666 . ?
O2 Cu2 N2 83.98(7) 2_666 2_666 ?
O2 Cu2 N2 96.02(7) . 2_666 ?
O2 Cu2 N2 96.02(7) 2_666 . ?
O2 Cu2 N2 83.98(7) . . ?
N2 Cu2 N2 180.00(9) 2_666 . ?
C36 N2 C37 119.7(2) . . ?
C36 N2 Cu2 112.74(16) . . ?
C37 N2 Cu2 127.38(16) . . ?
C31 O2 Cu2 112.60(15) . . ?
O2 C31 C32 123.8(2) . . ?
O2 C31 C36 117.1(2) . . ?
C32 C31 C36 119.1(2) . . ?
C33 C32 C31 116.9(2) . . ?
C33 C32 C43 123.1(2) . . ?
C31 C32 C43 120.0(2) . . ?
C32 C33 C34 125.0(2) . . ?
C35 C34 C33 118.2(2) . . ?
C35 C34 C47 123.3(2) . . ?
C33 C34 C47 118.5(2) . . ?
C34 C35 C36 120.3(2) . . ?
N2 C36 C35 126.5(2) . . ?
N2 C36 C31 113.3(2) . . ?
C35 C36 C31 120.2(2) . . ?
C42 C37 C38 120.5(2) . . ?
C42 C37 N2 119.2(2) . . ?
C38 C37 N2 120.3(2) . . ?
C37 C38 C39 120.5(2) . . ?
C38 C39 C40 118.0(2) . . ?
C38 C39 C51 119.3(2) . . ?
C40 C39 C51 122.7(2) . . ?
C41 C40 C39 122.6(2) . . ?
C42 C41 C40 117.6(2) . . ?
C42 C41 C55 119.6(2) . . ?
C40 C41 C55 122.8(2) . . ?
C37 C42 C41 120.8(2) . . ?
C45 C43 C46 108.1(2) . . ?
C45 C43 C32 111.6(2) . . ?
C46 C43 C32 109.1(2) . . ?
C45 C43 C44 107.8(2) . . ?
C46 C43 C44 110.0(2) . . ?
C32 C43 C44 110.2(2) . . ?
C34 C47 C50 111.9(2) . . ?
C34 C47 C49 108.5(2) . . ?
C50 C47 C49 109.4(2) . . ?
C34 C47 C48 109.9(2) . . ?
C50 C47 C48 107.9(2) . . ?
C49 C47 C48 109.2(2) . . ?
C54 C51 C53 108.2(2) . . ?
C54 C51 C39 112.7(2) . . ?
C53 C51 C39 108.6(2) . . ?
C54 C51 C52 108.1(2) . . ?
C53 C51 C52 109.8(2) . . ?
C39 C51 C52 109.5(2) . . ?
C56 C55 C58 109.1(2) . . ?
C56 C55 C41 112.4(2) . . ?
C58 C55 C41 110.0(2) . . ?
C56 C55 C57 107.9(2) . . ?
C58 C55 C57 108.7(2) . . ?
C41 C55 C57 108.7(2) . . ?
C62 O61 C64 111.5(2) . . ?
O61 C62 C63 108.8(2) . . ?
O61 C64 C65 109.6(2) . . ?

loop_
_geom_bond_atom_site_label_1
_geom_bond_atom_site_label_2
_geom_bond_distance
_geom_bond_site_symmetry_2
_geom_bond_publ_flag
Cu1 O1 1.9185(16) . ?
Cu1 O1 1.9185(16) 2_655 ?
Cu1 N1 1.935(2) 2_655 ?
Cu1 N1 1.935(2) . ?
N1 C6 1.333(3) . ?
N1 C7 1.440(3) . ?
O1 C1 1.300(3) . ?
C1 C2 1.430(3) . ?
C1 C6 1.458(3) . ?
C2 C3 1.370(3) . ?
C2 C13 1.534(3) . ?
C3 C4 1.444(3) . ?
C4 C5 1.368(3) . ?
C4 C17 1.529(3) . ?
C5 C6 1.425(3) . ?
C7 C8 1.383(3) . ?
C7 C12 1.393(3) . ?
C8 C9 1.397(3) . ?
C9 C10 1.394(3) . ?
C9 C21 1.538(4) . ?
C10 C11 1.398(3) . ?
C11 C12 1.395(3) . ?
C11 C25 1.539(3) . ?
C13 C16 1.538(4) . ?
C13 C14 1.541(3) . ?
C13 C15 1.543(3) . ?
C17 C19 1.530(4) . ?
C17 C20 1.534(4) . ?
C17 C18 1.544(4) . ?
C21 C22 1.513(4) . ?
C21 C24 1.524(4) . ?
C21 C23 1.547(4) . ?
C25 C28 1.523(4) . ?
C25 C26 1.536(4) . ?
C25 C27 1.540(4) . ?
Cu2 O2 1.9232(16) 2_666 ?
Cu2 O2 1.9233(16) . ?
Cu2 N2 1.927(2) 2_666 ?
Cu2 N2 1.927(2) . ?
N2 C36 1.339(3) . ?
N2 C37 1.435(3) . ?
O2 C31 1.294(3) . ?
C31 C32 1.434(3) . ?
C31 C36 1.455(3) . ?
C32 C33 1.369(3) . ?
C32 C43 1.537(3) . ?
C33 C34 1.436(3) . ?
C34 C35 1.367(3) . ?
C34 C47 1.528(3) . ?
C35 C36 1.419(3) . ?
C37 C42 1.384(3) . ?
C37 C38 1.388(4) . ?
C38 C39 1.393(3) . ?
C39 C40 1.397(3) . ?
C39 C51 1.541(4) . ?
C40 C41 1.397(3) . ?
C41 C42 1.396(3) . ?
C41 C55 1.539(3) . ?
C43 C45 1.534(3) . ?
C43 C46 1.535(4) . ?
C43 C44 1.542(4) . ?
C47 C50 1.529(4) . ?
C47 C49 1.533(3) . ?
C47 C48 1.542(3) . ?
C51 C54 1.527(4) . ?
C51 C53 1.538(4) . ?
C51 C52 1.544(4) . ?
C55 C56 1.524(4) . ?
C55 C58 1.526(4) . ?
C55 C57 1.543(4) . ?
O61 C62 1.419(3) . ?
O61 C64 1.426(3) . ?
C62 C63 1.512(4) . ?
C64 C65 1.506(4) . ?
